data_4063561
loop_
_publ_author_name
'Kim, Youngmin'
'Jordan, Richard F.'

_publ_section_title
;
 Synthesis, Structures, and Ethylene Dimerization Reactivity of Palladium
 Alkyl Complexes That Contain a Chelating Phosphine--Trifluoroborate
 Ligand
;
_journal_issue 16
_journal_name_full Organometallics
_journal_page_first 4250
_journal_paper_doi 10.1021/om200472x
_journal_volume 30
_journal_year 2011
_chemical_formula_sum 'C27 H28 B F3 N P Pd'
_chemical_formula_weight 571.68
_chemical_name_systematic
; 
 ? 
;
_space_group_IT_number 2
_symmetry_space_group_name_Hall '-P 1'
_symmetry_space_group_name_H-M 'P -1'
_atom_sites_solution_hydrogens geom
_atom_sites_solution_primary direct
_atom_sites_solution_secondary difmap
_audit_creation_method SHELXL-97
_cell_angle_alpha 94.117(6)
_cell_angle_beta 100.285(6)
_cell_angle_gamma 90.082(7)
_cell_formula_units_Z 2
_cell_length_a 10.125(4)
_cell_length_b 10.831(4)
_cell_length_c 11.555(5)
_cell_measurement_reflns_used 1024
_cell_measurement_temperature 100(2)
_cell_measurement_theta_max 28.38
_cell_measurement_theta_min 1.80
_cell_volume 1243.5(9)
_computing_structure_refinement 'SHELXL-97 (Sheldrick, 2008)'
_computing_structure_solution 'SHELXS-97 (Sheldrick, 2008)'
_diffrn_ambient_temperature 100(2)
_diffrn_measured_fraction_theta_full 0.958
_diffrn_measured_fraction_theta_max 0.958
_diffrn_radiation_monochromator graphite
_diffrn_radiation_source 'fine-focus sealed tube'
_diffrn_radiation_type MoK\a
_diffrn_radiation_wavelength 0.71073
_diffrn_reflns_av_R_equivalents 0.0702
_diffrn_reflns_av_sigmaI/netI 0.0953
_diffrn_reflns_limit_h_max 13
_diffrn_reflns_limit_h_min -13
_diffrn_reflns_limit_k_max 14
_diffrn_reflns_limit_k_min -14
_diffrn_reflns_limit_l_max 15
_diffrn_reflns_limit_l_min -15
_diffrn_reflns_number 15028
_diffrn_reflns_theta_full 28.38
_diffrn_reflns_theta_max 28.38
_diffrn_reflns_theta_min 1.80
_exptl_absorpt_coefficient_mu 0.849
_exptl_absorpt_correction_T_max 0.9668
_exptl_absorpt_correction_T_min 0.8761
_exptl_absorpt_correction_type multi-scan
_exptl_absorpt_process_details
;
absorption corrections were made based on correspondance of
equivalent intensities usingprogram SADABS (G. Sheldrick, Bruker 
Analytical X-ray Systems, Madison, WI)
;
_exptl_crystal_density_diffrn 1.527
_exptl_crystal_density_method 'not measured'
_exptl_crystal_F_000 580
_exptl_crystal_size_max 0.16
_exptl_crystal_size_mid 0.12
_exptl_crystal_size_min 0.04
_refine_diff_density_max 2.838
_refine_diff_density_min -2.495
_refine_diff_density_rms 0.199
_refine_ls_extinction_method none
_refine_ls_goodness_of_fit_ref 0.982
_refine_ls_hydrogen_treatment constr
_refine_ls_matrix_type full
_refine_ls_number_parameters 311
_refine_ls_number_reflns 5977
_refine_ls_number_restraints 0
_refine_ls_restrained_S_all 0.982
_refine_ls_R_factor_all 0.0782
_refine_ls_R_factor_gt 0.0628
_refine_ls_shift/su_max 0.001
_refine_ls_shift/su_mean 0.000
_refine_ls_structure_factor_coef Fsqd
_refine_ls_weighting_details 'calc w=1/[\s^2^(Fo^2^)+(0.0828P)^2^+0.0000P] where P=(Fo^2^+2Fc^2^)/3'
_refine_ls_weighting_scheme calc
_refine_ls_wR_factor_gt 0.1507
_refine_ls_wR_factor_ref 0.1559
_reflns_number_gt 4492
_reflns_number_total 5977
_reflns_threshold_expression >2sigma(I)
_cod_data_source_file om200472x_si_002.cif
_cod_data_source_block cpd4
_cod_original_cell_volume 1243.5(8)
_cod_original_sg_symbol_H-M P-1
_cod_database_code 4063561

loop_
_symmetry_equiv_pos_as_xyz
'x, y, z'
'-x, -y, -z'

loop_
_atom_site_label
_atom_site_type_symbol
_atom_site_fract_x
_atom_site_fract_y
_atom_site_fract_z
_atom_site_U_iso_or_equiv
_atom_site_adp_type
_atom_site_occupancy
_atom_site_symmetry_multiplicity
_atom_site_calc_flag
_atom_site_refinement_flags
B1 B 0.2878(6) 0.8976(6) 0.6487(5) 0.0250(12) Uani 1 1 d .
C1 C 0.2861(5) 0.6392(5) 0.8537(4) 0.0217(10) Uani 1 1 d .
C2 C 0.3537(5) 0.6549(5) 0.9695(4) 0.0254(11) Uani 1 1 d .
H2 H 0.4483 0.6672 0.9854 0.030 Uiso 1 1 calc R
C3 C 0.2839(6) 0.6525(5) 1.0613(5) 0.0300(12) Uani 1 1 d .
H3 H 0.3307 0.6625 1.1404 0.036 Uiso 1 1 calc R
C4 C 0.1459(6) 0.6357(5) 1.0389(5) 0.0286(12) Uani 1 1 d .
H4 H 0.0982 0.6320 1.1023 0.034 Uiso 1 1 calc R
C5 C 0.0788(5) 0.6242(5) 0.9247(5) 0.0323(13) Uani 1 1 d .
H5 H -0.0162 0.6149 0.9088 0.039 Uiso 1 1 calc R
C6 C 0.1481(5) 0.6263(5) 0.8330(5) 0.0284(12) Uani 1 1 d .
H6 H 0.1004 0.6187 0.7541 0.034 Uiso 1 1 calc R
C7 C 0.2580(5) 0.6526(5) 0.6012(4) 0.0198(10) Uani 1 1 d .
C8 C 0.2049(5) 0.5499(5) 0.5275(4) 0.0250(11) Uani 1 1 d .
H8 H 0.2319 0.4689 0.5470 0.030 Uiso 1 1 calc R
C9 C 0.1127(5) 0.5661(5) 0.4258(4) 0.0302(12) Uani 1 1 d .
H9 H 0.0772 0.4963 0.3753 0.036 Uiso 1 1 calc R
C10 C 0.0727(6) 0.6837(6) 0.3980(5) 0.0325(13) Uani 1 1 d .
H10 H 0.0083 0.6951 0.3291 0.039 Uiso 1 1 calc R
C11 C 0.1270(5) 0.7850(5) 0.4711(4) 0.0275(12) Uani 1 1 d .
H11 H 0.0987 0.8654 0.4508 0.033 Uiso 1 1 calc R
C12 C 0.2219(5) 0.7733(5) 0.5735(4) 0.0231(11) Uani 1 1 d .
C13 C 0.4229(5) 0.4664(5) 0.7181(4) 0.0210(10) Uani 1 1 d .
C14 C 0.5146(5) 0.4317(5) 0.6461(4) 0.0236(11) Uani 1 1 d .
H14 H 0.5590 0.4933 0.6120 0.028 Uiso 1 1 calc R
C15 C 0.5418(5) 0.3078(5) 0.6236(4) 0.0271(12) Uani 1 1 d .
H15 H 0.6037 0.2851 0.5731 0.033 Uiso 1 1 calc R
C16 C 0.4797(5) 0.2168(5) 0.6739(5) 0.0282(12) Uani 1 1 d .
H16 H 0.4975 0.1319 0.6574 0.034 Uiso 1 1 calc R
C17 C 0.3906(5) 0.2512(5) 0.7490(5) 0.0277(11) Uani 1 1 d .
H17 H 0.3490 0.1896 0.7854 0.033 Uiso 1 1 calc R
C18 C 0.3625(5) 0.3752(5) 0.7710(4) 0.0246(11) Uani 1 1 d .
H18 H 0.3018 0.3980 0.8224 0.030 Uiso 1 1 calc R
C19 C 0.8145(5) 0.8730(5) 0.7006(4) 0.0242(11) Uani 1 1 d .
C20 C 0.9308(5) 0.9434(5) 0.7230(5) 0.0264(11) Uani 1 1 d .
H20 H 0.9959 0.9314 0.6735 0.032 Uiso 1 1 calc R
C21 C 0.9533(5) 1.0323(5) 0.8179(5) 0.0249(11) Uani 1 1 d .
C22 C 0.8550(5) 1.0453(5) 0.8865(5) 0.0251(11) Uani 1 1 d .
H22 H 0.8674 1.1039 0.9529 0.030 Uiso 1 1 calc R
C23 C 0.7383(5) 0.9738(5) 0.8595(4) 0.0225(10) Uani 1 1 d .
C24 C 0.7871(5) 0.7786(5) 0.5970(5) 0.0302(12) Uani 1 1 d .
H24A H 0.7369 0.7083 0.6174 0.045 Uiso 1 1 calc R
H24B H 0.8723 0.7497 0.5767 0.045 Uiso 1 1 calc R
H24C H 0.7341 0.8162 0.5294 0.045 Uiso 1 1 calc R
C25 C 1.0804(5) 1.1090(5) 0.8436(5) 0.0308(12) Uani 1 1 d .
H25A H 1.0762 1.1705 0.9093 0.046 Uiso 1 1 calc R
H25B H 1.0906 1.1514 0.7735 0.046 Uiso 1 1 calc R
H25C H 1.1574 1.0552 0.8648 0.046 Uiso 1 1 calc R
C26 C 0.6297(5) 0.9897(5) 0.9316(5) 0.0277(12) Uani 1 1 d .
H26A H 0.5457 1.0106 0.8807 0.042 Uiso 1 1 calc R
H26B H 0.6551 1.0565 0.9935 0.042 Uiso 1 1 calc R
H26C H 0.6171 0.9125 0.9678 0.042 Uiso 1 1 calc R
C27 C 0.6703(5) 0.6503(5) 0.8506(5) 0.0274(11) Uani 1 1 d .
H27A H 0.7328 0.6096 0.8048 0.041 Uiso 1 1 calc R
H27B H 0.6147 0.5875 0.8768 0.041 Uiso 1 1 calc R
H27C H 0.7211 0.6980 0.9195 0.041 Uiso 1 1 calc R
F1 F 0.4312(3) 0.8993(3) 0.6426(3) 0.0274(7) Uani 1 1 d .
F2 F 0.2818(3) 0.8985(3) 0.7686(2) 0.0293(7) Uani 1 1 d .
F3 F 0.2329(3) 1.0041(3) 0.6033(3) 0.0313(7) Uani 1 1 d .
N1 N 0.7196(4) 0.8856(4) 0.7682(4) 0.0241(9) Uani 1 1 d .
P1 P 0.38130(12) 0.62972(12) 0.73320(11) 0.0198(3) Uani 1 1 d .
Pd1 Pd 0.55233(4) 0.76415(4) 0.74973(3) 0.02016(13) Uani 1 1 d .

loop_
_atom_site_aniso_label
_atom_site_aniso_U_11
_atom_site_aniso_U_22
_atom_site_aniso_U_33
_atom_site_aniso_U_23
_atom_site_aniso_U_13
_atom_site_aniso_U_12
B1 0.032(3) 0.023(3) 0.019(3) -0.002(2) 0.004(2) 0.005(2)
C1 0.028(3) 0.021(3) 0.016(2) -0.0068(19) 0.007(2) -0.001(2)
C2 0.025(3) 0.028(3) 0.024(3) -0.002(2) 0.006(2) 0.001(2)
C3 0.041(3) 0.029(3) 0.019(2) -0.004(2) 0.006(2) 0.001(2)
C4 0.040(3) 0.025(3) 0.023(3) -0.002(2) 0.014(2) 0.002(2)
C5 0.027(3) 0.037(3) 0.033(3) -0.005(3) 0.010(2) -0.005(2)
C6 0.030(3) 0.036(3) 0.018(2) -0.007(2) 0.006(2) -0.003(2)
C7 0.019(2) 0.025(3) 0.015(2) -0.0027(19) 0.0037(18) -0.0014(19)
C8 0.030(3) 0.025(3) 0.019(2) -0.004(2) 0.004(2) -0.002(2)
C9 0.034(3) 0.033(3) 0.020(3) -0.007(2) 0.000(2) -0.008(2)
C10 0.034(3) 0.042(3) 0.018(3) -0.001(2) -0.004(2) 0.003(3)
C11 0.031(3) 0.030(3) 0.021(3) -0.001(2) 0.004(2) 0.004(2)
C12 0.025(2) 0.028(3) 0.017(2) -0.004(2) 0.006(2) -0.001(2)
C13 0.024(2) 0.023(3) 0.014(2) -0.0052(19) 0.0013(19) 0.000(2)
C14 0.028(3) 0.025(3) 0.017(2) -0.001(2) 0.003(2) -0.001(2)
C15 0.032(3) 0.032(3) 0.017(2) -0.004(2) 0.006(2) 0.002(2)
C16 0.031(3) 0.025(3) 0.027(3) -0.005(2) 0.003(2) 0.000(2)
C17 0.028(3) 0.026(3) 0.028(3) -0.001(2) 0.004(2) -0.006(2)
C18 0.025(2) 0.027(3) 0.022(2) -0.001(2) 0.005(2) -0.004(2)
C19 0.027(3) 0.026(3) 0.018(2) -0.006(2) 0.000(2) 0.003(2)
C20 0.024(3) 0.030(3) 0.026(3) -0.001(2) 0.009(2) 0.001(2)
C21 0.026(3) 0.020(3) 0.028(3) 0.000(2) 0.003(2) -0.001(2)
C22 0.027(3) 0.020(3) 0.027(3) -0.005(2) 0.004(2) -0.003(2)
C23 0.023(2) 0.021(3) 0.023(3) -0.001(2) 0.003(2) 0.000(2)
C24 0.032(3) 0.034(3) 0.025(3) -0.010(2) 0.009(2) -0.004(2)
C25 0.028(3) 0.027(3) 0.035(3) -0.004(2) 0.002(2) -0.005(2)
C26 0.026(3) 0.030(3) 0.027(3) -0.008(2) 0.008(2) -0.003(2)
C27 0.028(3) 0.024(3) 0.029(3) -0.001(2) 0.001(2) -0.001(2)
F1 0.0291(15) 0.0239(16) 0.0285(16) 0.0000(13) 0.0044(13) -0.0009(12)
F2 0.0374(17) 0.0281(17) 0.0207(15) -0.0080(12) 0.0049(13) 0.0032(13)
F3 0.0349(17) 0.0238(16) 0.0330(17) -0.0014(13) 0.0012(14) 0.0044(13)
N1 0.024(2) 0.024(2) 0.023(2) -0.0033(18) 0.0030(18) -0.0023(18)
P1 0.0220(6) 0.0212(7) 0.0153(6) -0.0047(5) 0.0032(5) -0.0009(5)
Pd1 0.0211(2) 0.0206(2) 0.0177(2) -0.00480(14) 0.00315(14) -0.00122(14)

loop_
_atom_type_symbol
_atom_type_description
_atom_type_scat_dispersion_real
_atom_type_scat_dispersion_imag
_atom_type_scat_source
C C 0.0033 0.0016 'International Tables Vol C Tables 4.2.6.8 and 6.1.1.4'
H H 0.0000 0.0000 'International Tables Vol C Tables 4.2.6.8 and 6.1.1.4'
B B 0.0013 0.0007 'International Tables Vol C Tables 4.2.6.8 and 6.1.1.4'
N N 0.0061 0.0033 'International Tables Vol C Tables 4.2.6.8 and 6.1.1.4'
F F 0.0171 0.0103 'International Tables Vol C Tables 4.2.6.8 and 6.1.1.4'
P P 0.1023 0.0942 'International Tables Vol C Tables 4.2.6.8 and 6.1.1.4'
Pd Pd -0.9988 1.0072 'International Tables Vol C Tables 4.2.6.8 and 6.1.1.4'

loop_
_geom_angle_atom_site_label_1
_geom_angle_atom_site_label_2
_geom_angle_atom_site_label_3
_geom_angle
F3 B1 F2 110.2(4)
F3 B1 F1 107.8(4)
F2 B1 F1 105.5(4)
F3 B1 C12 112.5(4)
F2 B1 C12 113.0(5)
F1 B1 C12 107.6(4)
C6 C1 C2 118.8(5)
C6 C1 P1 121.6(4)
C2 C1 P1 119.6(4)
C3 C2 C1 120.1(5)
C2 C3 C4 120.3(5)
C5 C4 C3 119.5(5)
C4 C5 C6 120.3(5)
C5 C6 C1 120.9(5)
C8 C7 C12 121.2(4)
C8 C7 P1 119.5(4)
C12 C7 P1 119.3(4)
C9 C8 C7 120.0(5)
C10 C9 C8 119.9(5)
C9 C10 C11 119.6(5)
C10 C11 C12 122.5(5)
C11 C12 C7 116.7(5)
C11 C12 B1 119.0(5)
C7 C12 B1 124.3(4)
C14 C13 C18 119.0(5)
C14 C13 P1 118.0(4)
C18 C13 P1 122.9(4)
C15 C14 C13 120.5(5)
C16 C15 C14 120.6(5)
C15 C16 C17 119.2(5)
C18 C17 C16 120.3(5)
C17 C18 C13 120.4(5)
N1 C19 C20 122.3(5)
N1 C19 C24 116.7(4)
C20 C19 C24 121.0(5)
C19 C20 C21 120.3(5)
C22 C21 C20 117.1(5)
C22 C21 C25 122.2(5)
C20 C21 C25 120.7(5)
C21 C22 C23 120.6(5)
N1 C23 C22 121.3(5)
N1 C23 C26 117.7(4)
C22 C23 C26 121.0(5)
B1 F1 Pd1 114.7(3)
C19 N1 C23 118.3(4)
C19 N1 Pd1 123.2(3)
C23 N1 Pd1 118.3(3)
C7 P1 C13 104.2(2)
C7 P1 C1 105.0(2)
C13 P1 C1 103.8(2)
C7 P1 Pd1 110.42(17)
C13 P1 Pd1 116.13(16)
C1 P1 Pd1 116.11(16)
C27 Pd1 N1 87.83(19)
C27 Pd1 F1 176.44(16)
N1 Pd1 F1 88.79(14)
C27 Pd1 P1 89.87(16)
N1 Pd1 P1 177.64(12)
F1 Pd1 P1 93.52(9)

loop_
_geom_bond_atom_site_label_1
_geom_bond_atom_site_label_2
_geom_bond_distance
B1 F3 1.378(7)
B1 F2 1.397(6)
B1 F1 1.467(7)
B1 C12 1.624(8)
C1 C6 1.380(7)
C1 C2 1.388(7)
C1 P1 1.827(5)
C2 C3 1.377(7)
C3 C4 1.384(8)
C4 C5 1.370(7)
C5 C6 1.373(7)
C7 C8 1.397(7)
C7 C12 1.402(7)
C7 P1 1.822(5)
C8 C9 1.386(7)
C9 C10 1.380(8)
C10 C11 1.385(8)
C11 C12 1.398(7)
C13 C14 1.388(7)
C13 C18 1.394(7)
C13 P1 1.822(5)
C14 C15 1.386(7)
C15 C16 1.385(7)
C16 C17 1.392(7)
C17 C18 1.388(7)
C19 N1 1.344(6)
C19 C20 1.377(7)
C19 C24 1.504(7)
C20 C21 1.392(7)
C21 C22 1.380(7)
C21 C25 1.504(7)
C22 C23 1.388(7)
C23 N1 1.357(6)
C23 C26 1.498(7)
C27 Pd1 2.005(5)
F1 Pd1 2.214(3)
N1 Pd1 2.114(4)
P1 Pd1 2.2338(14)

loop_
_geom_torsion_atom_site_label_1
_geom_torsion_atom_site_label_2
_geom_torsion_atom_site_label_3
_geom_torsion_atom_site_label_4
_geom_torsion
C6 C1 C2 C3 2.5(8)
P1 C1 C2 C3 -174.9(4)
C1 C2 C3 C4 -0.6(8)
C2 C3 C4 C5 -1.5(8)
C3 C4 C5 C6 1.7(8)
C4 C5 C6 C1 0.3(9)
C2 C1 C6 C5 -2.4(8)
P1 C1 C6 C5 175.0(4)
C12 C7 C8 C9 -1.2(8)
P1 C7 C8 C9 -178.9(4)
C7 C8 C9 C10 -0.5(8)
C8 C9 C10 C11 1.2(8)
C9 C10 C11 C12 -0.1(9)
C10 C11 C12 C7 -1.5(8)
C10 C11 C12 B1 175.7(5)
C8 C7 C12 C11 2.2(7)
P1 C7 C12 C11 179.9(4)
C8 C7 C12 B1 -174.9(5)
P1 C7 C12 B1 2.9(7)
F3 B1 C12 C11 3.9(7)
F2 B1 C12 C11 129.4(5)
F1 B1 C12 C11 -114.6(5)
F3 B1 C12 C7 -179.2(4)
F2 B1 C12 C7 -53.7(7)
F1 B1 C12 C7 62.3(6)
C18 C13 C14 C15 2.5(7)
P1 C13 C14 C15 -174.7(4)
C13 C14 C15 C16 -1.0(7)
C14 C15 C16 C17 -0.9(7)
C15 C16 C17 C18 1.4(7)
C16 C17 C18 C13 0.1(7)
C14 C13 C18 C17 -2.0(7)
P1 C13 C18 C17 175.0(4)
N1 C19 C20 C21 -0.5(8)
C24 C19 C20 C21 178.6(5)
C19 C20 C21 C22 0.1(8)
C19 C20 C21 C25 179.5(5)
C20 C21 C22 C23 -1.2(8)
C25 C21 C22 C23 179.3(5)
C21 C22 C23 N1 2.8(8)
C21 C22 C23 C26 -178.4(5)
F3 B1 F1 Pd1 165.3(3)
F2 B1 F1 Pd1 47.6(5)
C12 B1 F1 Pd1 -73.3(4)
C20 C19 N1 C23 2.0(7)
C24 C19 N1 C23 -177.2(5)
C20 C19 N1 Pd1 -171.9(4)
C24 C19 N1 Pd1 8.9(6)
C22 C23 N1 C19 -3.1(7)
C26 C23 N1 C19 178.0(4)
C22 C23 N1 Pd1 171.1(4)
C26 C23 N1 Pd1 -7.8(6)
C8 C7 P1 C13 9.2(5)
C12 C7 P1 C13 -168.5(4)
C8 C7 P1 C1 -99.5(4)
C12 C7 P1 C1 82.7(4)
C8 C7 P1 Pd1 134.6(4)
C12 C7 P1 Pd1 -43.2(4)
C14 C13 P1 C7 80.8(4)
C18 C13 P1 C7 -96.3(4)
C14 C13 P1 C1 -169.6(4)
C18 C13 P1 C1 13.4(5)
C14 C13 P1 Pd1 -40.9(4)
C18 C13 P1 Pd1 142.1(4)
C6 C1 P1 C7 17.8(5)
C2 C1 P1 C7 -164.8(4)
C6 C1 P1 C13 -91.3(5)
C2 C1 P1 C13 86.1(4)
C6 C1 P1 Pd1 140.0(4)
C2 C1 P1 Pd1 -42.6(5)
C19 N1 Pd1 C27 83.3(4)
C23 N1 Pd1 C27 -90.5(4)
C19 N1 Pd1 F1 -97.8(4)
C23 N1 Pd1 F1 88.3(4)
B1 F1 Pd1 N1 -151.1(3)
B1 F1 Pd1 P1 29.4(3)
C7 P1 Pd1 C27 -156.9(2)
C13 P1 Pd1 C27 -38.6(2)
C1 P1 Pd1 C27 83.8(2)
C7 P1 Pd1 F1 24.16(19)
C13 P1 Pd1 F1 142.49(19)
C1 P1 Pd1 F1 -95.1(2)
